data_4516465
loop_
_publ_author_name
'Blanchard, Florent'
'Ellart, Marine'
'Rivenet, Murielle'
'Vigier, Nicolas'
'Hablot, Isabelle'
'Morel, Bertrand'
'Grandjean, St\'ephane'
'Abraham, Francis'

_publ_section_title
;
 Role of Ammonium Ions in the Formation of Ammonium Uranyl Peroxides and
 Uranyl Peroxo-oxalates
;
_journal_issue 1
_journal_name_full 'Crystal Growth &amp; Design'
_journal_page_first 200
_journal_paper_doi 10.1021/acs.cgd.5b01090
_journal_volume 16
_journal_year 2015
_chemical_formula_moiety 'O168 U32, 0.71(U), 20(N), 4(O)'
_chemical_formula_sum 'N20 O172 U32.71'
_chemical_formula_weight 10816.97
_space_group_crystal_system orthorhombic
_space_group_IT_number 71
_space_group_name_Hall '-I 2 2'
_space_group_name_H-M_alt 'I m m m'
_audit_creation_date 2015-06-17
_audit_creation_method
;
Olex2 1.2
(compiled 2015.01.26 svn.r3150 for OlexSys, GUI svn.r4998)
;
_cell_angle_alpha 90
_cell_angle_beta 90
_cell_angle_gamma 90
_cell_formula_units_Z 2
_cell_length_a 19.1276(8)
_cell_length_b 20.9557(9)
_cell_length_c 35.3447(16)
_cell_measurement_reflns_used 3042
_cell_measurement_temperature 100(2)
_cell_measurement_theta_max 21.671
_cell_measurement_theta_min 2.260
_cell_volume 14167.3(11)
_computing_molecular_graphics 'Olex2 (Dolomanov et al., 2009)'
_computing_publication_material 'Olex2 (Dolomanov et al., 2009)'
_computing_structure_refinement 'XL (Sheldrick, 2008)'
_diffrn_ambient_temperature 100
_diffrn_detector 'Bruker APEX2 area detector'
_diffrn_detector_area_resol_mean 7.9
_diffrn_detector_type 'CCD area detector'
_diffrn_measured_fraction_theta_full 0.901
_diffrn_measured_fraction_theta_max 0.999
_diffrn_measurement_device 'three-circle diffractometer'
_diffrn_measurement_device_type 'Bruker SMART APEX2 area detector'
_diffrn_measurement_method '\w and \f scans'
_diffrn_radiation_monochromator 'mirror optics'
_diffrn_radiation_probe x-ray
_diffrn_radiation_type MoK\a
_diffrn_radiation_wavelength 0.71073
_diffrn_reflns_av_R_equivalents 0.0920
_diffrn_reflns_av_unetI/netI 0.0854
_diffrn_reflns_Laue_measured_fraction_full 0.901
_diffrn_reflns_Laue_measured_fraction_max 0.999
_diffrn_reflns_limit_h_max 14
_diffrn_reflns_limit_h_min -22
_diffrn_reflns_limit_k_max 21
_diffrn_reflns_limit_k_min -24
_diffrn_reflns_limit_l_max 39
_diffrn_reflns_limit_l_min -40
_diffrn_reflns_number 28692
_diffrn_reflns_point_group_measured_fraction_full 0.901
_diffrn_reflns_point_group_measured_fraction_max 0.999
_diffrn_reflns_theta_full 25.242
_diffrn_reflns_theta_max 24.302
_diffrn_reflns_theta_min 1.130
_diffrn_source 'microfocus sealed X-ray tube'
_diffrn_source_type 'Incoatec I\ms'
_exptl_absorpt_coefficient_mu 18.691
_exptl_absorpt_correction_T_max 0.768
_exptl_absorpt_correction_T_min 0.762
_exptl_absorpt_correction_type multi-scan
_exptl_absorpt_process_details sadabs
_exptl_crystal_colour yellow
_exptl_crystal_density_diffrn 2.536
_exptl_crystal_density_method 'not measured'
_exptl_crystal_description platelet
_exptl_crystal_F_000 9050
_exptl_crystal_size_max 0.043
_exptl_crystal_size_mid 0.014
_exptl_crystal_size_min 0.012
_refine_diff_density_max 6.227
_refine_diff_density_min -2.548
_refine_diff_density_rms 0.529
_refine_ls_extinction_method none
_refine_ls_goodness_of_fit_ref 1.037
_refine_ls_hydrogen_treatment undef
_refine_ls_matrix_type full
_refine_ls_number_parameters 154
_refine_ls_number_reflns 6245
_refine_ls_number_restraints 0
_refine_ls_restrained_S_all 1.037
_refine_ls_R_factor_all 0.1275
_refine_ls_R_factor_gt 0.0782
_refine_ls_shift/su_max 0.000
_refine_ls_shift/su_mean 0.000
_refine_ls_structure_factor_coef Fsqd
_refine_ls_weighting_details 'w=1/[\s^2^(Fo^2^)+(0.1266P)^2^+1792.3038P] where P=(Fo^2^+2Fc^2^)/3'
_refine_ls_weighting_scheme calc
_refine_ls_wR_factor_gt 0.2145
_refine_ls_wR_factor_ref 0.2468
_reflns_Friedel_coverage 0.000
_reflns_number_gt 3932
_reflns_number_total 6245
_reflns_threshold_expression 'I > 2\s(I)'
_cod_data_source_file cg5b01090_si_002.cif
_cod_data_source_block u32R
_cod_database_code 4516465
_shelxl_version_number 2014-3
_shelx_space_group_comment
;
The symmetry employed for this shelxl refinement is uniquely defined
by the following loop, which should always be used as a source of
symmetry information in preference to the above space-group names.
They are only intended as comments.
;
_olex2_refinement_description
;
;
_olex2_submission_special_instructions 'No special instructions were received'

loop_
_space_group_symop_operation_xyz
'x, y, z'
'x, -y, -z'
'-x, y, -z'
'-x, -y, z'
'x+1/2, y+1/2, z+1/2'
'x+1/2, -y+1/2, -z+1/2'
'-x+1/2, y+1/2, -z+1/2'
'-x+1/2, -y+1/2, z+1/2'
'-x, -y, -z'
'-x, y, z'
'x, -y, z'
'x, y, -z'
'-x+1/2, -y+1/2, -z+1/2'
'-x+1/2, y+1/2, z+1/2'
'x+1/2, -y+1/2, z+1/2'
'x+1/2, y+1/2, -z+1/2'

loop_
_atom_site_label
_atom_site_type_symbol
_atom_site_fract_x
_atom_site_fract_y
_atom_site_fract_z
_atom_site_U_iso_or_equiv
_atom_site_adp_type
_atom_site_occupancy
_atom_site_site_symmetry_order
_atom_site_calc_flag
_atom_site_refinement_flags_posn
_atom_site_refinement_flags_adp
_atom_site_refinement_flags_occupancy
U1 U 0.0000 0.33841(7) 0.11848(4) 0.0230(4) Uani 1 2 d S T P
U2 U 0.0000 0.20059(7) 0.20005(5) 0.0283(4) Uani 1 2 d S T P
U3 U 0.18633(5) 0.33482(5) 0.05518(3) 0.0260(3) Uani 1 1 d . . .
U4 U 0.18604(6) 0.09251(5) 0.19584(4) 0.0313(3) Uani 1 1 d . . .
U5 U 0.30506(6) 0.19291(6) 0.11189(4) 0.0418(4) Uani 1 1 d . . .
U6 U 0.0000 0.0000 0.0000 0.062(3) Uani 0.705(17) 8 d S T P
O1 O 0.1401(9) 0.0790(9) 0.1523(6) 0.031(5) Uiso 1 1 d . . .
O2 O 0.1283(15) 0.0000 0.2218(9) 0.041(8) Uiso 1 2 d S T P
O3 O 0.1314(13) 0.3722(13) 0.0000 0.027(6) Uiso 1 2 d S T P
O4 O 0.0000 0.2653(13) 0.0905(8) 0.028(6) Uiso 1 2 d S T P
O5 O 0.0000 0.1528(13) 0.1572(8) 0.030(7) Uiso 1 2 d S T P
O6 O 0.2555(13) 0.3149(12) 0.0000 0.025(6) Uiso 1 2 d S T P
O7 O 0.1446(10) 0.2601(9) 0.0470(6) 0.032(5) Uiso 1 1 d . . .
O8 O 0.0781(9) 0.3837(9) 0.0745(5) 0.029(5) Uiso 1 1 d . . .
O9 O 0.2532(15) 0.0000 0.1835(9) 0.039(7) Uiso 1 2 d S T P
O10 O 0.0000 0.4115(14) 0.1464(9) 0.040(8) Uiso 1 2 d S T P
O11 O 0.2274(10) 0.4115(10) 0.0609(6) 0.037(5) Uiso 1 1 d . . .
O12 O 0.1184(9) 0.1826(9) 0.2106(5) 0.025(4) Uiso 1 1 d . . .
O13 O 0.2458(11) 0.1816(10) 0.1695(6) 0.039(5) Uiso 1 1 d . . .
O14 O 0.2315(10) 0.1026(10) 0.2399(6) 0.035(5) Uiso 1 1 d . . .
O15 O 0.2364(10) 0.1532(9) 0.0872(6) 0.033(5) Uiso 1 1 d . . .
O16 O 0.1191(11) 0.3558(10) 0.1084(6) 0.040(5) Uiso 1 1 d . . .
O17 O 0.0823(9) 0.1290(9) 0.2262(6) 0.031(5) Uiso 1 1 d . . .
O18 O 0.0551(16) 0.2853(15) 0.1686(9) 0.087(10) Uiso 1 1 d . . .
O19 O 0.2887(11) 0.1241(11) 0.1643(6) 0.045(6) Uiso 1 1 d . . .
O20 O 0.2917(12) 0.2852(12) 0.0751(7) 0.053(6) Uiso 1 1 d . . .
O21 O 0.0000 0.2461(15) 0.2440(9) 0.041(8) Uiso 1 2 d S T P
O22 O 0.2447(10) 0.2915(10) 0.1089(6) 0.034(5) Uiso 1 1 d . . .
O23 O 0.3726(12) 0.2310(11) 0.1366(7) 0.051(6) Uiso 1 1 d . . .
O24 O 0.3795(15) 0.1656(14) 0.0654(8) 0.075(8) Uiso 1 1 d . . .
O25 O 0.3807(14) 0.1134(14) 0.0915(8) 0.069(8) Uiso 1 1 d . . .
N1 N 0.0885(13) 0.1511(13) 0.0870(8) 0.043(7) Uiso 1 1 d . . .
N2 N 0.095(3) 0.5000 0.0000 0.057(17) Uiso 1 4 d S T P
N3 N 0.0000 0.307(2) 0.0000 0.026(11) Uiso 1 4 d S T P
N4 N 0.270(3) 0.5000 0.0000 0.054(16) Uiso 1 4 d S T P
O1W O 0.3923(10) 0.0922(10) 0.0000 0.005(4) Uiso 1 2 d S T P
N5 N 0.0000 0.0000 0.179(2) 0.08(2) Uiso 1 4 d S T P
N6 N 0.5000 0.106(3) 0.1322(15) 0.076(15) Uiso 1 2 d S T P

loop_
_atom_site_aniso_label
_atom_site_aniso_U_11
_atom_site_aniso_U_22
_atom_site_aniso_U_33
_atom_site_aniso_U_23
_atom_site_aniso_U_13
_atom_site_aniso_U_12
U1 0.0253(7) 0.0216(8) 0.0220(8) -0.0011(7) 0.000 0.000
U2 0.0353(8) 0.0177(8) 0.0317(9) -0.0018(7) 0.000 0.000
U3 0.0244(5) 0.0288(6) 0.0247(6) 0.0049(5) -0.0035(5) -0.0054(5)
U4 0.0323(6) 0.0221(6) 0.0396(7) 0.0015(5) -0.0088(5) -0.0015(5)
U5 0.0221(6) 0.0449(8) 0.0585(9) 0.0104(7) -0.0088(6) -0.0032(5)
U6 0.078(5) 0.034(4) 0.076(5) 0.000 0.000 0.000

loop_
_atom_type_symbol
_atom_type_description
_atom_type_scat_dispersion_real
_atom_type_scat_dispersion_imag
_atom_type_scat_source
N N 0.0061 0.0033 'International Tables Vol C Tables 4.2.6.8 and 6.1.1.4'
O O 0.0106 0.0060 'International Tables Vol C Tables 4.2.6.8 and 6.1.1.4'
U U -9.6767 9.6646 'International Tables Vol C Tables 4.2.6.8 and 6.1.1.4'

loop_
_geom_angle_atom_site_label_1
_geom_angle_atom_site_label_2
_geom_angle_atom_site_label_3
_geom_angle
_geom_angle_site_symmetry_1
_geom_angle_site_symmetry_3
O4 U1 U2 77.8(8) . .
O4 U1 O8 88.9(8) . .
O4 U1 O8 88.9(8) . 10
O4 U1 O16 92.8(6) . .
O4 U1 O16 92.8(6) . 10
O4 U1 O18 90.7(11) . .
O4 U1 O18 90.7(11) . 10
O8 U1 U2 138.7(5) . .
O8 U1 U2 138.7(5) 10 .
O8 U1 O8 78.7(9) 10 .
O10 U1 U2 102.3(10) . .
O10 U1 O4 179.9(13) . .
O10 U1 O8 91.1(9) . 10
O10 U1 O8 91.1(9) . .
O10 U1 O16 87.2(6) . 10
O10 U1 O16 87.2(6) . .
O10 U1 O18 89.4(12) . 10
O10 U1 O18 89.4(12) . .
O16 U1 U2 102.6(5) . .
O16 U1 U2 102.6(5) 10 .
O16 U1 O8 38.5(7) . .
O16 U1 O8 38.5(7) 10 10
O16 U1 O8 117.0(7) 10 .
O16 U1 O8 117.0(7) . 10
O16 U1 O16 154.7(11) . 10
O16 U1 O18 75.6(9) 10 10
O16 U1 O18 129.0(9) 10 .
O16 U1 O18 129.0(9) . 10
O16 U1 O18 75.6(9) . .
O18 U1 U2 29.5(8) . .
O18 U1 U2 29.5(8) 10 .
O18 U1 O8 167.4(9) 10 .
O18 U1 O8 167.4(9) . 10
O18 U1 O8 113.9(9) 10 10
O18 U1 O8 113.9(9) . .
O18 U1 O18 53.5(15) . 10
O5 U2 U1 78.5(9) . .
O5 U2 O12 92.6(5) . 10
O5 U2 O12 92.6(5) . .
O5 U2 O17 88.7(8) . 10
O5 U2 O17 88.7(8) . .
O5 U2 O18 91.3(11) . .
O5 U2 O18 91.3(11) . 10
O5 U2 O21 178.1(13) . .
O12 U2 U1 103.2(5) . .
O12 U2 U1 103.2(5) 10 .
O12 U2 O12 153.6(9) 10 .
O12 U2 O17 118.9(7) . 10
O12 U2 O17 35.5(6) . .
O12 U2 O17 118.9(7) 10 .
O12 U2 O17 35.5(6) 10 10
O12 U2 O18 76.2(9) 10 10
O12 U2 O18 129.5(9) . 10
O12 U2 O18 129.5(9) 10 .
O12 U2 O18 76.2(9) . .
O17 U2 U1 136.5(5) . .
O17 U2 U1 136.5(5) 10 .
O17 U2 O17 83.6(9) 10 .
O18 U2 U1 29.5(8) . .
O18 U2 U1 29.5(8) 10 .
O18 U2 O17 164.9(9) . 10
O18 U2 O17 164.9(9) 10 .
O18 U2 O17 111.5(9) 10 10
O18 U2 O17 111.5(9) . .
O18 U2 O18 53.4(15) 10 .
O21 U2 U1 103.4(10) . .
O21 U2 O12 87.0(5) . .
O21 U2 O12 87.0(5) . 10
O21 U2 O17 89.9(9) . 10
O21 U2 O17 89.9(9) . .
O21 U2 O18 90.4(12) . .
O21 U2 O18 90.4(12) . 10
O3 U3 U3 33.9(5) . 12
O3 U3 O6 68.2(7) . .
O3 U3 O8 73.1(7) . .
O3 U3 O20 140.5(8) . .
O3 U3 O22 176.5(7) . .
O6 U3 U3 35.4(5) . 12
O6 U3 O8 141.3(7) . .
O7 U3 U3 80.7(6) . 12
O7 U3 O3 87.6(9) . .
O7 U3 O6 87.9(9) . .
O7 U3 O8 92.0(8) . .
O7 U3 O11 177.0(9) . .
O7 U3 O16 92.8(8) . .
O7 U3 O20 92.5(8) . .
O7 U3 O22 90.2(8) . .
O8 U3 U3 106.5(5) . 12
O11 U3 U3 96.5(7) . 12
O11 U3 O3 89.5(9) . .
O11 U3 O6 90.4(9) . .
O11 U3 O8 87.9(8) . .
O11 U3 O16 88.9(8) . .
O11 U3 O20 89.3(9) . .
O11 U3 O22 92.6(8) . .
O16 U3 U3 144.1(5) . 12
O16 U3 O3 111.2(7) . .
O16 U3 O6 179.1(8) . .
O16 U3 O8 38.1(7) . .
O16 U3 O20 108.3(8) . .
O16 U3 O22 71.7(7) . .
O20 U3 U3 107.2(6) . 12
O20 U3 O6 72.3(8) . .
O20 U3 O8 146.3(8) . .
O20 U3 O22 36.8(7) . .
O22 U3 U3 142.9(5) . 12
O22 U3 O6 108.9(7) . .
O22 U3 O8 109.8(7) . .
O1 U4 U4 80.9(6) . 11
O1 U4 O2 88.6(10) . .
O1 U4 O9 88.8(9) . .
O1 U4 O12 92.8(8) . .
O1 U4 O13 91.3(8) . .
O1 U4 O14 177.6(9) . .
O1 U4 O17 91.7(8) . .
O1 U4 O19 92.7(8) . .
O2 U4 U4 36.5(6) . 11
O9 U4 U4 35.0(6) . 11
O9 U4 O2 70.1(8) . .
O9 U4 O13 108.0(8) . .
O9 U4 O17 143.0(8) . .
O12 U4 U4 143.6(4) . 11
O12 U4 O2 108.0(7) . .
O12 U4 O9 177.6(8) . .
O12 U4 O13 73.8(7) . .
O12 U4 O17 35.2(6) . .
O12 U4 O19 109.8(7) . .
O13 U4 U4 141.7(5) . 11
O13 U4 O2 178.2(8) . .
O13 U4 O17 109.0(7) . .
O14 U4 U4 96.7(6) . 11
O14 U4 O2 89.2(10) . .
O14 U4 O9 89.6(10) . .
O14 U4 O12 88.8(8) . .
O14 U4 O13 90.8(8) . .
O14 U4 O17 88.6(8) . .
O14 U4 O19 88.5(8) . .
O17 U4 U4 108.7(5) . 11
O17 U4 O2 72.9(7) . .
O19 U4 U4 106.4(5) . 11
O19 U4 O2 142.0(8) . .
O19 U4 O9 72.0(8) . .
O19 U4 O13 36.1(7) . .
O19 U4 O17 144.9(7) . .
O13 U5 O19 36.3(7) . .
O13 U5 O20 120.9(8) . .
O13 U5 O22 83.7(7) . .
O15 U5 O13 91.2(8) . .
O15 U5 O19 90.1(8) . .
O15 U5 O20 91.9(9) . .
O15 U5 O22 91.5(8) . .
O15 U5 O24 89.5(10) . .
O15 U5 O25 88.4(9) . .
O19 U5 O22 120.1(7) . .
O20 U5 O19 157.2(8) . .
O20 U5 O22 37.2(7) . .
O23 U5 O13 88.3(9) . .
O23 U5 O15 179.2(11) . .
O23 U5 O19 89.1(9) . .
O23 U5 O20 88.9(10) . .
O23 U5 O22 89.1(9) . .
O23 U5 O24 90.7(11) . .
O23 U5 O25 91.2(10) . .
O24 U5 O13 156.3(9) . .
O24 U5 O19 120.0(9) . .
O24 U5 O20 82.7(10) . .
O24 U5 O22 119.9(9) . .
O24 U5 O25 36.4(9) . .
O25 U5 O13 119.9(9) . .
O25 U5 O19 83.6(9) . .
O25 U5 O20 119.2(9) . .
O25 U5 O22 156.3(9) . .
U4 O2 U4 107.0(11) . 11
U3 O3 U3 112.2(10) . 12
U3 O6 U3 109.2(10) . 12
U1 O8 U3 124.1(8) . .
O16 O8 U1 70.0(10) . .
O16 O8 U3 67.8(10) . .
U4 O9 U4 110.0(11) . 11
U2 O12 U4 129.1(8) . .
O17 O12 U2 73.6(10) . .
O17 O12 U4 73.7(11) . .
U5 O13 U4 130.7(9) . .
O19 O13 U4 71.0(12) . .
O19 O13 U5 72.8(12) . .
U3 O16 U1 129.4(9) . .
O8 O16 U1 71.5(10) . .
O8 O16 U3 74.1(11) . .
U2 O17 U4 125.6(8) . .
O12 O17 U2 70.9(10) . .
O12 O17 U4 71.1(10) . .
U1 O18 U2 121.0(13) . .
U4 O19 U5 130.7(10) . .
O13 O19 U4 72.9(12) . .
O13 O19 U5 70.9(12) . .
U5 O20 U3 128.2(10) . .
O22 O20 U3 71.9(12) . .
O22 O20 U5 72.3(12) . .
U5 O22 U3 126.5(9) . .
O20 O22 U3 71.3(12) . .
O20 O22 U5 70.5(12) . .
O25 O24 U5 74.5(17) . .
O24 O25 U5 69.0(16) . .

loop_
_geom_bond_atom_site_label_1
_geom_bond_atom_site_label_2
_geom_bond_distance
_geom_bond_site_symmetry_2
U1 U2 4.081(2) .
U1 O4 1.82(3) .
U1 O8 2.356(19) 10
U1 O8 2.356(19) .
U1 O10 1.82(3) .
U1 O16 2.33(2) .
U1 O16 2.33(2) 10
U1 O18 2.34(3) .
U1 O18 2.34(3) 10
U2 O5 1.82(3) .
U2 O12 2.327(17) 10
U2 O12 2.327(17) .
U2 O17 2.362(19) 10
U2 O17 2.362(19) .
U2 O18 2.35(3) 10
U2 O18 2.35(3) .
U2 O21 1.82(3) .
U3 U3 3.900(2) 12
U3 O3 2.350(14) .
U3 O6 2.393(14) .
U3 O7 1.780(19) .
U3 O8 2.409(18) .
U3 O11 1.80(2) .
U3 O16 2.32(2) .
U3 O20 2.37(2) .
U3 O22 2.38(2) .
U4 U4 3.877(2) 11
U4 O1 1.793(19) .
U4 O2 2.412(18) .
U4 O9 2.366(16) .
U4 O12 2.348(18) .
U4 O13 2.38(2) .
U4 O14 1.80(2) .
U4 O17 2.383(19) .
U4 O19 2.35(2) .
U5 O13 2.34(2) .
U5 O15 1.78(2) .
U5 O19 2.37(2) .
U5 O20 2.35(2) .
U5 O22 2.37(2) .
U5 O23 1.75(2) .
U5 O24 2.25(3) .
U5 O25 2.32(3) .
O2 U4 2.412(18) 11
O3 U3 2.350(14) 12
O6 U3 2.393(14) 12
O8 O16 1.55(3) .
O9 U4 2.366(16) 11
O12 O17 1.43(3) .
O13 O19 1.47(3) .
O20 O22 1.50(3) .
O24 O25 1.43(4) .

loop_
_geom_torsion_atom_site_label_1
_geom_torsion_atom_site_label_2
_geom_torsion_atom_site_label_3
_geom_torsion_atom_site_label_4
_geom_torsion
U1 O8 O16 U3 142.4(7)
U2 O12 O17 U4 140.4(7)
U3 O8 O16 U1 -142.4(7)
U3 O20 O22 U5 141.9(7)
U4 O12 O17 U2 -140.4(7)
U4 O13 O19 U5 146.0(8)
U5 O13 O19 U4 -146.0(8)
U5 O20 O22 U3 -141.9(7)
